data_7234000
loop_
_publ_author_name
'Lu Wang'
'Zhenyu Zhang'
'Xiao Cheng'
'Kaiqi Ye'
'Feng Li'
'Yue Wang'
'Hongyu Zhang'

_publ_section_title
;
 Red emissive diarylboron diketonate crystals: aggregation-induced color
 change and amplified spontaneous emission
;
_journal_name_full 'Journal of Materials Chemistry C'
_journal_page_first 499
_journal_page_last 505
_journal_paper_doi 10.1039/C4TC02070G
_journal_volume 3
_journal_year 2015
_chemical_formula_sum 'C31 H31 B N2 O2'
_chemical_formula_weight 474.39
_space_group_IT_number 1
_space_group_name_Hall 'P 1'
_space_group_name_H-M_alt 'P 1'
_symmetry_cell_setting triclinic
_symmetry_space_group_name_H-M 'P 1'
_atom_sites_solution_hydrogens geom
_atom_sites_solution_primary direct
_atom_sites_solution_secondary difmap
_cell_angle_alpha 79.44(3)
_cell_angle_beta 88.37(3)
_cell_angle_gamma 76.63(3)
_cell_formula_units_Z 3
_cell_length_a 10.620(2)
_cell_length_b 10.757(2)
_cell_length_c 18.073(4)
_cell_measurement_reflns_used 9281
_cell_measurement_temperature 293(2)
_cell_measurement_theta_max 27.525
_cell_measurement_theta_min 3.005
_cell_volume 1974.5(8)
_computing_cell_refinement PROCESS-AUTO
_computing_data_collection PROCESS-AUTO
_computing_data_reduction PROCESS-AUTO
_computing_molecular_graphics 'SHELXL-97 (Sheldrick, 1997)'
_computing_publication_material 'SHELXL-97 (Sheldrick, 1997)'
_computing_structure_refinement 'SHELXL-97 (Sheldrick, 1997)'
_computing_structure_solution 'SHELXS-97 (Sheldrick, 1990)'
_diffrn_ambient_temperature 293(2)
_diffrn_detector_area_resol_mean 0
_diffrn_measured_fraction_theta_full 0.964
_diffrn_measured_fraction_theta_max 0.964
_diffrn_measurement_device_type 'CCD area detector'
_diffrn_measurement_method 'phi and omega scans'
_diffrn_radiation_monochromator graphite
_diffrn_radiation_source 'fine-focus sealed tube'
_diffrn_radiation_type MoK\a
_diffrn_radiation_wavelength 0.71073
_diffrn_reflns_av_R_equivalents 0.0743
_diffrn_reflns_av_sigmaI/netI 0.1090
_diffrn_reflns_limit_h_max 12
_diffrn_reflns_limit_h_min -12
_diffrn_reflns_limit_k_max 12
_diffrn_reflns_limit_k_min -12
_diffrn_reflns_limit_l_max 21
_diffrn_reflns_limit_l_min -21
_diffrn_reflns_number 14812
_diffrn_reflns_theta_full 25.00
_diffrn_reflns_theta_max 25.00
_diffrn_reflns_theta_min 3.00
_diffrn_standards_decay_% 0
_diffrn_standards_interval_count 0
_diffrn_standards_interval_time 0
_diffrn_standards_number 0
_exptl_absorpt_coefficient_mu 0.074
_exptl_absorpt_correction_T_max 0.9834
_exptl_absorpt_correction_T_min 0.9785
_exptl_crystal_colour block
_exptl_crystal_density_diffrn 1.197
_exptl_crystal_density_meas ?
_exptl_crystal_density_method 'not measured'
_exptl_crystal_description yellow
_exptl_crystal_F_000 756
_exptl_crystal_size_max 0.29
_exptl_crystal_size_mid 0.26
_exptl_crystal_size_min 0.23
_refine_diff_density_max 0.187
_refine_diff_density_min -0.151
_refine_diff_density_rms 0.038
_refine_ls_abs_structure_details 'Flack H D (1983), Acta Cryst. A39, 876-881'
_refine_ls_abs_structure_Flack 1(2)
_refine_ls_extinction_method none
_refine_ls_goodness_of_fit_ref 0.957
_refine_ls_hydrogen_treatment constr
_refine_ls_matrix_type full
_refine_ls_number_parameters 973
_refine_ls_number_reflns 11039
_refine_ls_number_restraints 4
_refine_ls_restrained_S_all 0.957
_refine_ls_R_factor_all 0.1697
_refine_ls_R_factor_gt 0.0647
_refine_ls_shift/su_max 0.062
_refine_ls_shift/su_mean 0.011
_refine_ls_structure_factor_coef Fsqd
_refine_ls_weighting_details 'calc w=1/[\s^2^(Fo^2^)+(0.0595P)^2^+0.0000P] where P=(Fo^2^+2Fc^2^)/3'
_refine_ls_weighting_scheme calc
_refine_ls_wR_factor_gt 0.1230
_refine_ls_wR_factor_ref 0.1642
_reflns_number_gt 4445
_reflns_number_total 11039
_reflns_threshold_expression >2sigma(I)
_cod_data_source_file 1000002.cif
_cod_data_source_block PCOD1000002
_cod_depositor_comments
;
The following automatic conversions were performed:

data item '_symmetry_cell_setting' value 'Triclinic' was changed to
'triclinic' in accordance with the built-in table derived from the
CIF Core dictionary named 'cif_core.dic' version 2.4.5 last updated
on 2014-11-21.

data item '_exptl_crystal_density_meas' value 'none' was changed to
'?' -- the value is perceived as not measured.

Automatic conversion script
Id: cif_fix_values 6909 2019-04-08 15:41:33Z antanas 
;
_cod_original_cell_volume 1974.5(7)
_cod_original_sg_symbol_H-M P1
_cod_database_code 7234000

loop_
_symmetry_equiv_pos_as_xyz
'x, y, z'

loop_
_atom_site_label
_atom_site_type_symbol
_atom_site_fract_x
_atom_site_fract_y
_atom_site_fract_z
_atom_site_U_iso_or_equiv
_atom_site_adp_type
_atom_site_occupancy
_atom_site_symmetry_multiplicity
_atom_site_calc_flag
_atom_site_refinement_flags
_atom_site_disorder_assembly
_atom_site_disorder_group
B1 B 0.9926(9) 0.5453(7) 0.7043(5) 0.055(2) Uani 1 1 d . . .
O1 O 0.9485(5) 0.6088(4) 0.7713(3) 0.0611(14) Uani 1 1 d . . .
O2 O 0.9471(5) 0.6442(4) 0.6337(3) 0.0670(16) Uani 1 1 d . . .
N1 N 0.9330(7) 0.8878(6) 1.0495(4) 0.082(2) Uani 1 1 d . . .
N2 N 0.8834(6) 1.0793(6) 0.3428(4) 0.070(2) Uani 1 1 d . . .
C1 C 0.9558(8) 0.6840(7) 0.9061(5) 0.075(3) Uani 1 1 d . . .
H1A H 0.9679 0.5963 0.9040 0.090 Uiso 1 1 calc R . .
C2 C 0.9546(8) 0.7214(7) 0.9746(5) 0.080(3) Uani 1 1 d . . .
H2A H 0.9666 0.6579 1.0179 0.096 Uiso 1 1 calc R . .
C3 C 0.9359(8) 0.8510(8) 0.9819(5) 0.063(2) Uani 1 1 d . . .
C4 C 0.9140(7) 0.9408(6) 0.9149(5) 0.058(2) Uani 1 1 d . . .
H4A H 0.8963 1.0289 0.9170 0.070 Uiso 1 1 calc R . .
C5 C 0.9175(7) 0.9039(6) 0.8461(5) 0.061(2) Uani 1 1 d . . .
H5A H 0.9049 0.9676 0.8029 0.073 Uiso 1 1 calc R . .
C6 C 0.9392(7) 0.7753(6) 0.8389(4) 0.052(2) Uani 1 1 d . . .
C7 C 0.9449(6) 0.7324(6) 0.7681(4) 0.052(2) Uani 1 1 d . . .
C8 C 0.9417(7) 0.8119(6) 0.6988(4) 0.057(2) Uani 1 1 d . . .
H8A H 0.9416 0.8989 0.6971 0.069 Uiso 1 1 calc R . .
C9 C 0.9387(6) 0.7680(6) 0.6321(4) 0.051(2) Uani 1 1 d . . .
C10 C 0.9229(7) 0.8493(6) 0.5591(4) 0.052(2) Uani 1 1 d . . .
C11 C 0.8962(7) 0.9845(6) 0.5468(4) 0.057(2) Uani 1 1 d . . .
H11A H 0.8865 1.0248 0.5886 0.069 Uiso 1 1 calc R . .
C12 C 0.8835(7) 1.0603(7) 0.4784(5) 0.065(2) Uani 1 1 d . . .
H12A H 0.8663 1.1501 0.4742 0.078 Uiso 1 1 calc R . .
C13 C 0.8962(7) 1.0050(7) 0.4122(5) 0.054(2) Uani 1 1 d . . .
C14 C 0.9226(7) 0.8695(6) 0.4225(4) 0.058(2) Uani 1 1 d . . .
H14A H 0.9319 0.8290 0.3807 0.070 Uiso 1 1 calc R . .
C15 C 0.9349(7) 0.7961(6) 0.4928(4) 0.059(2) Uani 1 1 d . . .
H15A H 0.9522 0.7062 0.4974 0.070 Uiso 1 1 calc R . .
C16 C 0.9594(11) 0.7921(9) 1.1185(5) 0.113(4) Uani 1 1 d . . .
H16A H 0.8817 0.7647 1.1347 0.170 Uiso 1 1 calc R . .
H16B H 0.9894 0.8298 1.1568 0.170 Uiso 1 1 calc R . .
H16C H 1.0248 0.7185 1.1095 0.170 Uiso 1 1 calc R . .
C17 C 0.9012(8) 1.0229(7) 1.0568(5) 0.090(3) Uani 1 1 d . . .
H17A H 0.9340 1.0734 1.0145 0.136 Uiso 1 1 calc R . .
H17B H 0.9395 1.0323 1.1024 0.136 Uiso 1 1 calc R . .
H17C H 0.8089 1.0530 1.0585 0.136 Uiso 1 1 calc R . .
C18 C 0.8679(8) 1.2185(7) 0.3322(4) 0.082(3) Uani 1 1 d . . .
H18A H 0.8212 1.2505 0.3737 0.123 Uiso 1 1 calc R . .
H18B H 0.8207 1.2587 0.2862 0.123 Uiso 1 1 calc R . .
H18C H 0.9516 1.2386 0.3297 0.123 Uiso 1 1 calc R . .
C19 C 0.8985(8) 1.0233(8) 0.2755(5) 0.080(3) Uani 1 1 d . . .
H19A H 0.9815 0.9638 0.2768 0.121 Uiso 1 1 calc R . .
H19B H 0.8926 1.0911 0.2322 0.121 Uiso 1 1 calc R . .
H19C H 0.8315 0.9777 0.2727 0.121 Uiso 1 1 calc R . .
C20 C 1.1489(8) 0.5017(6) 0.7043(5) 0.064(2) Uani 1 1 d . . .
C21 C 1.2155(9) 0.4682(7) 0.6415(5) 0.084(3) Uani 1 1 d . . .
H21A H 1.1692 0.4765 0.5973 0.101 Uiso 1 1 calc R . .
C22 C 1.3474(9) 0.4231(9) 0.6418(6) 0.099(3) Uani 1 1 d . . .
H22A H 1.3887 0.4022 0.5981 0.118 Uiso 1 1 calc R . .
C23 C 1.4186(9) 0.4087(9) 0.7064(7) 0.104(4) Uani 1 1 d . . .
H23A H 1.5079 0.3772 0.7075 0.124 Uiso 1 1 calc R . .
C24 C 1.3551(10) 0.4418(8) 0.7685(6) 0.091(3) Uani 1 1 d . . .
H24A H 1.4024 0.4355 0.8121 0.110 Uiso 1 1 calc R . .
C25 C 1.2191(8) 0.4854(7) 0.7692(5) 0.075(2) Uani 1 1 d . . .
H25A H 1.1775 0.5031 0.8133 0.090 Uiso 1 1 calc R . .
C26 C 0.9228(6) 0.4306(6) 0.7063(5) 0.059(2) Uani 1 1 d . . .
C27 C 0.8864(8) 0.3917(7) 0.6430(5) 0.075(2) Uani 1 1 d . . .
H27A H 0.9059 0.4366 0.5967 0.090 Uiso 1 1 calc R . .
C28 C 0.8240(8) 0.2930(7) 0.6415(6) 0.089(3) Uani 1 1 d . . .
H28A H 0.8028 0.2729 0.5962 0.106 Uiso 1 1 calc R . .
C29 C 0.7950(8) 0.2271(7) 0.7074(6) 0.089(3) Uani 1 1 d . . .
H29A H 0.7547 0.1587 0.7083 0.107 Uiso 1 1 calc R . .
C30 C 0.8242(9) 0.2597(7) 0.7734(6) 0.096(3) Uani 1 1 d . . .
H30A H 0.8011 0.2158 0.8191 0.115 Uiso 1 1 calc R . .
C31 C 0.8884(7) 0.3584(6) 0.7720(4) 0.071(2) Uani 1 1 d . . .
H31A H 0.9096 0.3772 0.8177 0.085 Uiso 1 1 calc R . .
B2 B 0.4957(8) 0.3166(7) 0.4028(5) 0.058(2) Uani 1 1 d . . .
O3 O 0.5465(5) 0.2123(4) 0.4710(3) 0.0655(15) Uani 1 1 d . . .
O4 O 0.5355(5) 0.2589(4) 0.3338(3) 0.0697(15) Uani 1 1 d . . .
N3 N 0.6057(6) -0.2279(6) 0.7570(4) 0.077(2) Uani 1 1 d . . .
N4 N 0.5684(7) 0.0271(7) 0.0387(4) 0.088(2) Uani 1 1 d . . .
C32 C 0.5583(7) 0.0573(7) 0.6064(5) 0.070(2) Uani 1 1 d . . .
H32A H 0.5432 0.1471 0.6018 0.083 Uiso 1 1 calc R . .
C33 C 0.5715(7) -0.0175(7) 0.6776(5) 0.071(2) Uani 1 1 d . . .
H33A H 0.5660 0.0225 0.7194 0.085 Uiso 1 1 calc R . .
C34 C 0.5930(7) -0.1521(8) 0.6877(5) 0.063(2) Uani 1 1 d . . .
C35 C 0.6007(7) -0.2063(7) 0.6234(5) 0.069(2) Uani 1 1 d . . .
H35A H 0.6148 -0.2961 0.6283 0.083 Uiso 1 1 calc R . .
C36 C 0.5878(7) -0.1306(6) 0.5519(5) 0.067(2) Uani 1 1 d . . .
H36A H 0.5934 -0.1706 0.5101 0.081 Uiso 1 1 calc R . .
C37 C 0.5664(6) 0.0050(6) 0.5415(4) 0.0543(18) Uani 1 1 d . . .
C38 C 0.5528(6) 0.0888(6) 0.4686(4) 0.057(2) Uani 1 1 d . . .
C39 C 0.5445(6) 0.0503(6) 0.4004(4) 0.0559(19) Uani 1 1 d . . .
H39A H 0.5398 -0.0347 0.3997 0.067 Uiso 1 1 calc R . .
C40 C 0.5429(6) 0.1365(6) 0.3332(4) 0.0499(17) Uani 1 1 d . . .
C41 C 0.5517(6) 0.1031(6) 0.2585(4) 0.0560(18) Uani 1 1 d . . .
C42 C 0.5656(7) -0.0223(7) 0.2449(5) 0.065(2) Uani 1 1 d . . .
H42A H 0.5703 -0.0901 0.2856 0.078 Uiso 1 1 calc R . .
C43 C 0.5727(7) -0.0498(8) 0.1727(5) 0.076(2) Uani 1 1 d . . .
H43A H 0.5829 -0.1349 0.1655 0.091 Uiso 1 1 calc R . .
C44 C 0.5646(8) 0.0498(9) 0.1117(6) 0.071(2) Uani 1 1 d . . .
C45 C 0.5486(7) 0.1761(7) 0.1247(5) 0.080(2) Uani 1 1 d . . .
H45A H 0.5415 0.2450 0.0844 0.096 Uiso 1 1 calc R . .
C46 C 0.5433(7) 0.1982(7) 0.1963(5) 0.072(2) Uani 1 1 d . . .
H46A H 0.5334 0.2834 0.2035 0.087 Uiso 1 1 calc R . .
C47 C 0.5936(8) -0.1712(9) 0.8234(5) 0.094(3) Uani 1 1 d . . .
H47A H 0.6285 -0.0952 0.8144 0.140 Uiso 1 1 calc R . .
H47B H 0.6403 -0.2330 0.8643 0.140 Uiso 1 1 calc R . .
H47C H 0.5039 -0.1475 0.8361 0.140 Uiso 1 1 calc R . .
C48 C 0.6205(8) -0.3674(7) 0.7681(5) 0.100(3) Uani 1 1 d . . .
H48A H 0.6101 -0.4006 0.8204 0.151 Uiso 1 1 calc R . .
H48B H 0.7052 -0.4070 0.7525 0.151 Uiso 1 1 calc R . .
H48C H 0.5562 -0.3870 0.7387 0.151 Uiso 1 1 calc R . .
C49 C 0.5553(9) 0.1301(10) -0.0262(5) 0.109(3) Uani 1 1 d . . .
H49A H 0.4743 0.1915 -0.0243 0.163 Uiso 1 1 calc R . .
H49B H 0.5580 0.0942 -0.0712 0.163 Uiso 1 1 calc R . .
H49C H 0.6250 0.1732 -0.0262 0.163 Uiso 1 1 calc R . .
C50 C 0.5824(9) -0.1061(9) 0.0244(5) 0.114(3) Uani 1 1 d . . .
H50A H 0.6551 -0.1629 0.0528 0.170 Uiso 1 1 calc R . .
H50B H 0.5961 -0.1065 -0.0283 0.170 Uiso 1 1 calc R . .
H50C H 0.5052 -0.1354 0.0394 0.170 Uiso 1 1 calc R . .
C51 C 0.5656(7) 0.4300(7) 0.4014(5) 0.0560(19) Uani 1 1 d . . .
C52 C 0.5846(8) 0.5099(6) 0.3349(5) 0.083(3) Uani 1 1 d . . .
H52A H 0.5549 0.4945 0.2903 0.100 Uiso 1 1 calc R . .
C53 C 0.6453(10) 0.6111(8) 0.3311(5) 0.093(3) Uani 1 1 d . . .
H53A H 0.6547 0.6621 0.2847 0.112 Uiso 1 1 calc R . .
C54 C 0.6913(9) 0.6368(7) 0.3944(6) 0.100(3) Uani 1 1 d . . .
H54A H 0.7328 0.7047 0.3916 0.121 Uiso 1 1 calc R . .
C55 C 0.6761(8) 0.5626(8) 0.4618(5) 0.083(3) Uani 1 1 d . . .
H55A H 0.7073 0.5802 0.5054 0.100 Uiso 1 1 calc R . .
C56 C 0.6147(7) 0.4607(6) 0.4666(4) 0.071(2) Uani 1 1 d . . .
H56A H 0.6054 0.4114 0.5135 0.086 Uiso 1 1 calc R . .
C57 C 0.3400(7) 0.3550(6) 0.4051(5) 0.067(2) Uani 1 1 d . . .
C58 C 0.2670(8) 0.4335(7) 0.3450(5) 0.093(3) Uani 1 1 d . . .
H58A H 0.3093 0.4631 0.3019 0.111 Uiso 1 1 calc R . .
C59 C 0.1334(11) 0.4700(11) 0.3463(8) 0.126(4) Uani 1 1 d . . .
H59A H 0.0883 0.5264 0.3054 0.151 Uiso 1 1 calc R . .
C60 C 0.0668(11) 0.4238(12) 0.4073(9) 0.118(5) Uani 1 1 d . . .
H60A H -0.0231 0.4468 0.4077 0.142 Uiso 1 1 calc R . .
C61 C 0.1339(10) 0.3448(10) 0.4664(7) 0.118(3) Uani 1 1 d . . .
H61A H 0.0907 0.3110 0.5079 0.141 Uiso 1 1 calc R . .
C62 C 0.2694(9) 0.3134(7) 0.4650(5) 0.091(2) Uani 1 1 d . . .
H62A H 0.3139 0.2612 0.5073 0.109 Uiso 1 1 calc R . .
B3 B 0.1650(10) 0.3233(8) 0.0700(5) 0.070(3) Uani 1 1 d . . .
O5 O 0.2088(5) 0.2269(4) 0.1432(3) 0.0666(14) Uani 1 1 d . . .
O6 O 0.2082(5) 0.2533(4) 0.0057(3) 0.0781(17) Uani 1 1 d . . .
N5 N 0.2759(6) -0.1807(5) 0.4428(4) 0.0646(19) Uani 1 1 d . . .
N6 N 0.2231(7) -0.0388(7) -0.2661(4) 0.078(2) Uani 1 1 d . . .
C63 C 0.2236(6) 0.0910(6) 0.2835(4) 0.0561(19) Uani 1 1 d . . .
H63A H 0.2082 0.1812 0.2752 0.067 Uiso 1 1 calc R . .
C64 C 0.2355(6) 0.0232(6) 0.3562(4) 0.0538(19) Uani 1 1 d . . .
H64A H 0.2270 0.0683 0.3960 0.065 Uiso 1 1 calc R . .
C65 C 0.2600(7) -0.1120(7) 0.3713(4) 0.059(2) Uani 1 1 d . . .
C66 C 0.2729(7) -0.1749(6) 0.3103(4) 0.055(2) Uani 1 1 d . . .
H66A H 0.2911 -0.2652 0.3187 0.066 Uiso 1 1 calc R . .
C67 C 0.2594(7) -0.1068(6) 0.2371(4) 0.058(2) Uani 1 1 d . . .
H67A H 0.2674 -0.1517 0.1972 0.070 Uiso 1 1 calc R . .
C68 C 0.2340(6) 0.0287(6) 0.2225(4) 0.0451(17) Uani 1 1 d . . .
C69 C 0.2190(6) 0.1028(6) 0.1476(4) 0.0530(19) Uani 1 1 d . . .
C70 C 0.2190(6) 0.0530(6) 0.0829(4) 0.0544(19) Uani 1 1 d . . .
H70A H 0.2216 -0.0350 0.0870 0.065 Uiso 1 1 calc R . .
C71 C 0.2153(6) 0.1269(6) 0.0131(4) 0.0563(19) Uani 1 1 d . . .
C72 C 0.2219(6) 0.0823(6) -0.0583(4) 0.0535(19) Uani 1 1 d . . .
C73 C 0.2368(6) -0.0501(6) -0.0630(4) 0.060(2) Uani 1 1 d . . .
H73A H 0.2449 -0.1115 -0.0189 0.072 Uiso 1 1 calc R . .
C74 C 0.2396(7) -0.0901(7) -0.1305(5) 0.063(2) Uani 1 1 d . . .
H74A H 0.2497 -0.1779 -0.1317 0.076 Uiso 1 1 calc R . .
C75 C 0.2275(8) -0.0018(7) -0.1970(5) 0.062(2) Uani 1 1 d . . .
C76 C 0.2105(8) 0.1312(7) -0.1945(4) 0.077(2) Uani 1 1 d . . .
H76A H 0.2006 0.1929 -0.2386 0.092 Uiso 1 1 calc R . .
C77 C 0.2090(7) 0.1672(7) -0.1262(4) 0.069(2) Uani 1 1 d . . .
H77A H 0.1984 0.2551 -0.1252 0.083 Uiso 1 1 calc R . .
C78 C 0.2533(7) -0.1135(7) 0.5077(4) 0.077(2) Uani 1 1 d . . .
H78A H 0.2975 -0.0440 0.5004 0.115 Uiso 1 1 calc R . .
H78B H 0.2854 -0.1739 0.5528 0.115 Uiso 1 1 calc R . .
H78C H 0.1621 -0.0789 0.5121 0.115 Uiso 1 1 calc R . .
C79 C 0.2942(9) -0.3213(7) 0.4591(5) 0.102(3) Uani 1 1 d . . .
H79A H 0.2307 -0.3462 0.4317 0.153 Uiso 1 1 calc R . .
H79B H 0.2845 -0.3494 0.5121 0.153 Uiso 1 1 calc R . .
H79C H 0.3793 -0.3611 0.4443 0.153 Uiso 1 1 calc R . .
C80 C 0.1990(10) 0.0548(9) -0.3349(5) 0.105(4) Uani 1 1 d . . .
H80A H 0.1223 0.1204 -0.3300 0.157 Uiso 1 1 calc R . .
H80B H 0.1872 0.0121 -0.3755 0.157 Uiso 1 1 calc R . .
H80C H 0.2714 0.0945 -0.3452 0.157 Uiso 1 1 calc R . .
C81 C 0.2616(8) -0.1747(8) -0.2721(5) 0.086(3) Uani 1 1 d . . .
H81A H 0.3308 -0.2180 -0.2369 0.128 Uiso 1 1 calc R . .
H81B H 0.2905 -0.1821 -0.3223 0.128 Uiso 1 1 calc R . .
H81C H 0.1892 -0.2141 -0.2612 0.128 Uiso 1 1 calc R . .
C82 C 0.2399(5) 0.4364(4) 0.0650(4) 0.072(2) Uani 1 1 d G . .
C83 C 0.2880(6) 0.4880(6) -0.0032(3) 0.099(3) Uani 1 1 d G . .
H83 H 0.2739 0.4584 -0.0467 0.119 Uiso 1 1 calc R . .
C84 C 0.3572(5) 0.5838(6) -0.0062(4) 0.145(5) Uani 1 1 d GU . .
H84 H 0.3894 0.6183 -0.0518 0.174 Uiso 1 1 calc R . .
C85 C 0.3782(5) 0.6281(5) 0.0589(5) 0.143(5) Uani 1 1 d GU . .
H85 H 0.4245 0.6922 0.0569 0.172 Uiso 1 1 calc R . .
C86 C 0.3301(6) 0.5765(5) 0.1271(4) 0.138(5) Uani 1 1 d G . .
H86 H 0.3442 0.6062 0.1707 0.166 Uiso 1 1 calc R . .
C87 C 0.2609(6) 0.4807(5) 0.1302(3) 0.091(3) Uani 1 1 d G . .
H87 H 0.2287 0.4462 0.1758 0.109 Uiso 1 1 calc R . .
C88 C 0.0107(8) 0.3676(6) 0.0685(5) 0.071(2) Uani 1 1 d . . .
C89 C -0.0658(10) 0.3700(8) 0.0065(5) 0.101(3) Uani 1 1 d . . .
H89A H -0.0259 0.3436 -0.0363 0.121 Uiso 1 1 calc R . .
C90 C -0.1978(13) 0.4101(13) 0.0068(9) 0.140(5) Uani 1 1 d . . .
H90A H -0.2453 0.4103 -0.0357 0.168 Uiso 1 1 calc R . .
C91 C -0.2612(16) 0.4497(13) 0.0679(11) 0.157(8) Uani 1 1 d . . .
H91A H -0.3508 0.4785 0.0668 0.188 Uiso 1 1 calc R . .
C92 C -0.1901(13) 0.4466(11) 0.1320(8) 0.150(5) Uani 1 1 d . . .
H92A H -0.2313 0.4715 0.1749 0.181 Uiso 1 1 calc R . .
C93 C -0.0552(10) 0.4052(8) 0.1305(6) 0.101(3) Uani 1 1 d . . .
H93A H -0.0077 0.4029 0.1734 0.122 Uiso 1 1 calc R . .

loop_
_atom_site_aniso_label
_atom_site_aniso_U_11
_atom_site_aniso_U_22
_atom_site_aniso_U_33
_atom_site_aniso_U_23
_atom_site_aniso_U_13
_atom_site_aniso_U_12
B1 0.070(6) 0.039(4) 0.055(6) -0.005(4) 0.003(5) -0.015(4)
O1 0.083(4) 0.040(3) 0.057(4) -0.008(2) 0.003(3) -0.009(2)
O2 0.091(4) 0.043(3) 0.064(4) -0.008(2) -0.006(3) -0.011(3)
N1 0.105(6) 0.075(4) 0.067(6) -0.023(4) 0.003(4) -0.018(4)
N2 0.076(5) 0.062(4) 0.069(5) -0.005(4) 0.001(4) -0.013(3)
C1 0.103(7) 0.051(4) 0.059(6) 0.000(4) 0.005(5) -0.001(4)
C2 0.113(7) 0.053(5) 0.067(7) -0.010(4) 0.007(5) -0.008(4)
C3 0.067(5) 0.068(5) 0.054(6) -0.024(4) 0.002(4) -0.007(4)
C4 0.069(5) 0.046(4) 0.063(6) -0.020(4) 0.003(4) -0.011(3)
C5 0.070(5) 0.054(4) 0.054(6) -0.005(4) -0.006(4) -0.007(4)
C6 0.052(5) 0.047(4) 0.057(6) -0.012(4) 0.002(4) -0.009(3)
C7 0.046(4) 0.042(4) 0.066(6) -0.010(4) -0.003(4) -0.006(3)
C8 0.071(6) 0.045(4) 0.058(6) -0.013(4) -0.005(4) -0.014(4)
C9 0.045(4) 0.043(4) 0.060(6) -0.001(4) -0.001(4) -0.011(3)
C10 0.054(5) 0.044(4) 0.053(6) -0.005(4) -0.003(4) -0.007(3)
C11 0.068(5) 0.049(4) 0.052(5) -0.011(4) -0.004(4) -0.007(4)
C12 0.086(6) 0.050(4) 0.052(6) -0.013(4) 0.001(5) 0.000(4)
C13 0.045(4) 0.063(4) 0.052(6) 0.005(4) 0.003(4) -0.017(3)
C14 0.079(6) 0.059(4) 0.040(5) -0.011(4) -0.004(4) -0.019(4)
C15 0.068(5) 0.047(4) 0.065(6) -0.013(4) -0.007(4) -0.020(4)
C16 0.167(10) 0.111(7) 0.049(6) -0.009(5) -0.010(6) -0.011(6)
C17 0.093(7) 0.087(6) 0.098(8) -0.046(5) -0.001(5) -0.012(5)
C18 0.096(6) 0.080(5) 0.059(6) 0.006(4) 0.002(5) -0.012(4)
C19 0.084(6) 0.100(6) 0.062(6) -0.022(5) 0.001(5) -0.025(5)
C20 0.088(6) 0.051(4) 0.051(5) -0.006(4) 0.000(5) -0.014(4)
C21 0.091(7) 0.091(6) 0.068(6) -0.020(5) 0.009(5) -0.013(5)
C22 0.083(7) 0.118(7) 0.101(8) -0.036(6) 0.025(6) -0.025(6)
C23 0.066(7) 0.106(7) 0.136(11) -0.020(7) -0.001(7) -0.013(5)
C24 0.082(7) 0.087(6) 0.106(8) -0.006(5) -0.021(6) -0.026(5)
C25 0.075(6) 0.068(5) 0.083(7) -0.011(4) 0.009(5) -0.022(4)
C26 0.057(5) 0.042(4) 0.076(6) -0.007(4) -0.005(4) -0.009(3)
C27 0.096(6) 0.059(4) 0.071(6) -0.015(4) -0.005(5) -0.014(4)
C28 0.102(7) 0.062(5) 0.110(8) -0.026(5) -0.011(6) -0.026(5)
C29 0.096(7) 0.064(5) 0.108(9) -0.002(6) -0.014(6) -0.029(5)
C30 0.134(8) 0.060(5) 0.093(8) 0.013(5) -0.008(6) -0.039(5)
C31 0.095(6) 0.048(4) 0.071(6) -0.005(4) -0.011(5) -0.022(4)
B2 0.070(6) 0.052(4) 0.052(6) -0.014(4) 0.010(4) -0.013(4)
O3 0.080(4) 0.051(3) 0.061(4) -0.011(2) -0.004(3) -0.005(2)
O4 0.090(4) 0.054(3) 0.065(4) -0.018(3) 0.006(3) -0.011(3)
N3 0.076(5) 0.081(4) 0.073(6) -0.007(4) 0.011(4) -0.024(4)
N4 0.095(5) 0.112(6) 0.066(6) -0.025(5) 0.013(4) -0.039(4)
C32 0.074(5) 0.061(4) 0.077(7) -0.013(4) -0.012(5) -0.020(4)
C33 0.074(5) 0.078(5) 0.067(6) -0.025(4) -0.002(4) -0.024(4)
C34 0.055(5) 0.080(5) 0.054(6) -0.010(5) 0.007(4) -0.019(4)
C35 0.064(5) 0.059(4) 0.076(7) -0.003(4) 0.006(4) -0.009(4)
C36 0.068(5) 0.054(4) 0.081(7) -0.022(4) -0.002(4) -0.008(4)
C37 0.050(4) 0.054(4) 0.061(6) -0.010(4) -0.001(4) -0.015(3)
C38 0.053(4) 0.049(4) 0.069(6) -0.021(4) -0.001(4) -0.003(3)
C39 0.056(4) 0.051(4) 0.064(5) -0.010(4) 0.003(4) -0.018(3)
C40 0.041(4) 0.048(4) 0.065(5) -0.021(4) 0.006(3) -0.010(3)
C41 0.052(4) 0.051(4) 0.063(5) -0.012(4) 0.012(4) -0.007(3)
C42 0.068(5) 0.056(4) 0.073(6) -0.015(4) 0.010(4) -0.019(4)
C43 0.081(6) 0.074(5) 0.083(7) -0.027(5) 0.013(5) -0.030(4)
C44 0.055(5) 0.094(6) 0.075(7) -0.030(5) 0.010(4) -0.029(4)
C45 0.090(6) 0.069(5) 0.073(6) -0.008(4) -0.003(5) -0.002(4)
C46 0.083(6) 0.060(4) 0.077(6) -0.023(4) 0.004(5) -0.016(4)
C47 0.075(6) 0.116(7) 0.080(7) -0.002(6) 0.006(5) -0.016(5)
C48 0.105(7) 0.064(5) 0.119(8) 0.000(5) 0.003(6) -0.005(5)
C49 0.100(7) 0.154(8) 0.078(7) -0.028(7) 0.008(5) -0.035(6)
C50 0.132(8) 0.137(8) 0.105(8) -0.060(7) 0.014(6) -0.070(6)
C51 0.060(5) 0.047(3) 0.059(6) -0.012(4) 0.007(4) -0.005(3)
C52 0.107(7) 0.054(4) 0.088(7) -0.014(4) -0.007(5) -0.014(4)
C53 0.133(8) 0.066(5) 0.085(8) -0.015(5) -0.002(6) -0.031(5)
C54 0.108(8) 0.060(5) 0.135(10) -0.017(6) -0.007(7) -0.022(5)
C55 0.082(6) 0.059(5) 0.112(8) -0.027(5) -0.031(5) -0.013(4)
C56 0.076(5) 0.058(4) 0.078(6) -0.019(4) -0.007(4) -0.006(4)
C57 0.077(5) 0.061(4) 0.073(6) -0.030(4) 0.006(5) -0.023(4)
C58 0.094(7) 0.090(5) 0.086(7) -0.015(5) -0.018(5) -0.004(5)
C59 0.087(9) 0.117(8) 0.166(13) -0.030(8) -0.034(8) -0.001(7)
C60 0.070(8) 0.122(9) 0.182(17) -0.079(10) 0.003(9) -0.019(7)
C61 0.085(7) 0.128(8) 0.160(11) -0.069(7) 0.034(6) -0.037(6)
C62 0.093(6) 0.089(5) 0.092(7) -0.028(5) 0.002(5) -0.014(5)
B3 0.106(8) 0.053(5) 0.046(6) -0.013(4) 0.009(5) -0.007(5)
O5 0.097(4) 0.047(3) 0.054(3) -0.002(2) -0.003(3) -0.018(2)
O6 0.127(5) 0.053(3) 0.054(4) -0.009(2) 0.008(3) -0.023(3)
N5 0.078(5) 0.062(3) 0.049(5) -0.008(3) 0.002(3) -0.007(3)
N6 0.092(5) 0.074(4) 0.060(5) -0.015(4) -0.004(4) 0.000(4)
C63 0.057(4) 0.050(3) 0.056(5) -0.006(3) -0.005(4) -0.005(3)
C64 0.056(4) 0.058(4) 0.053(5) -0.024(3) -0.006(4) -0.012(3)
C65 0.062(5) 0.068(5) 0.040(5) -0.009(4) -0.001(4) 0.000(4)
C66 0.066(5) 0.042(3) 0.049(5) 0.002(3) 0.006(4) -0.006(3)
C67 0.071(5) 0.054(4) 0.054(5) -0.021(4) 0.004(4) -0.012(4)
C68 0.051(4) 0.042(3) 0.046(5) -0.008(3) 0.005(3) -0.019(3)
C69 0.053(4) 0.048(4) 0.058(6) -0.007(4) 0.000(4) -0.013(3)
C70 0.063(5) 0.047(4) 0.051(5) -0.003(4) 0.001(4) -0.012(3)
C71 0.060(5) 0.050(4) 0.055(6) -0.003(4) 0.007(4) -0.011(4)
C72 0.056(4) 0.054(4) 0.048(5) -0.005(4) -0.002(3) -0.012(3)
C73 0.068(5) 0.055(4) 0.057(6) -0.005(4) 0.004(4) -0.018(3)
C74 0.074(5) 0.053(4) 0.062(6) -0.011(4) 0.002(4) -0.014(4)
C75 0.068(5) 0.066(5) 0.048(6) -0.014(4) -0.003(4) -0.004(4)
C76 0.117(7) 0.062(5) 0.044(5) -0.001(4) -0.004(5) -0.012(5)
C77 0.104(6) 0.058(4) 0.052(6) -0.014(4) 0.001(4) -0.029(4)
C78 0.084(5) 0.097(5) 0.052(5) -0.020(4) 0.003(4) -0.022(4)
C79 0.142(8) 0.069(5) 0.074(7) -0.001(4) -0.001(5) 0.008(5)
C80 0.143(10) 0.108(7) 0.063(7) -0.016(6) -0.008(6) -0.027(6)
C81 0.080(6) 0.101(6) 0.081(7) -0.043(5) 0.011(5) -0.010(5)
C82 0.080(5) 0.051(4) 0.069(6) 0.001(4) -0.008(5) 0.007(3)
C83 0.105(7) 0.068(5) 0.111(8) 0.025(5) -0.016(6) -0.023(5)
C84 0.114(8) 0.098(8) 0.204(12) 0.057(7) -0.044(8) -0.047(6)
C85 0.097(7) 0.082(6) 0.238(14) 0.037(8) -0.053(9) -0.041(5)
C86 0.164(11) 0.065(6) 0.189(13) 0.000(6) -0.085(9) -0.038(6)
C87 0.104(6) 0.055(4) 0.122(9) -0.026(5) -0.012(5) -0.026(4)
C88 0.098(6) 0.059(4) 0.057(5) 0.005(4) 0.007(5) -0.033(4)
C89 0.119(8) 0.085(5) 0.097(7) 0.018(5) -0.037(6) -0.041(5)
C90 0.100(11) 0.139(10) 0.171(15) 0.027(9) -0.053(10) -0.042(8)
C91 0.104(12) 0.127(11) 0.21(2) 0.056(13) 0.014(12) -0.028(9)
C92 0.125(11) 0.141(9) 0.145(13) 0.038(9) 0.048(9) -0.005(8)
C93 0.090(7) 0.101(6) 0.100(8) 0.003(6) 0.004(6) -0.013(5)

loop_
_atom_type_symbol
_atom_type_description
_atom_type_scat_dispersion_real
_atom_type_scat_dispersion_imag
_atom_type_scat_source
C C 0.0033 0.0016 'International Tables Vol C Tables 4.2.6.8 and 6.1.1.4'
H H 0.0000 0.0000 'International Tables Vol C Tables 4.2.6.8 and 6.1.1.4'
B B 0.0013 0.0007 'International Tables Vol C Tables 4.2.6.8 and 6.1.1.4'
N N 0.0061 0.0033 'International Tables Vol C Tables 4.2.6.8 and 6.1.1.4'
O O 0.0106 0.0060 'International Tables Vol C Tables 4.2.6.8 and 6.1.1.4'

loop_
_geom_angle_atom_site_label_1
_geom_angle_atom_site_label_2
_geom_angle_atom_site_label_3
_geom_angle
_geom_angle_site_symmetry_1
_geom_angle_site_symmetry_3
O1 B1 O2 108.0(5) . .
O1 B1 C26 107.9(7) . .
O2 B1 C26 107.6(6) . .
O1 B1 C20 110.0(6) . .
O2 B1 C20 108.9(7) . .
C26 B1 C20 114.3(6) . .
C7 O1 B1 120.1(6) . .
C9 O2 B1 120.7(6) . .
C3 N1 C17 121.9(7) . .
C3 N1 C16 121.0(7) . .
C17 N1 C16 117.1(7) . .
C13 N2 C19 122.0(7) . .
C13 N2 C18 121.4(7) . .
C19 N2 C18 116.3(7) . .
C2 C1 C6 121.3(7) . .
C2 C1 H1A 119.4 . .
C6 C1 H1A 119.3 . .
C1 C2 C3 122.4(8) . .
C1 C2 H2A 118.8 . .
C3 C2 H2A 118.8 . .
N1 C3 C4 122.0(8) . .
N1 C3 C2 122.4(8) . .
C4 C3 C2 115.5(8) . .
C5 C4 C3 122.3(7) . .
C5 C4 H4A 118.9 . .
C3 C4 H4A 118.9 . .
C4 C5 C6 122.0(7) . .
C4 C5 H5A 119.0 . .
C6 C5 H5A 119.0 . .
C5 C6 C1 116.4(8) . .
C5 C6 C7 123.8(7) . .
C1 C6 C7 119.8(7) . .
O1 C7 C8 119.2(7) . .
O1 C7 C6 116.0(7) . .
C8 C7 C6 124.8(7) . .
C7 C8 C9 122.7(7) . .
C7 C8 H8A 118.6 . .
C9 C8 H8A 118.6 . .
O2 C9 C8 119.2(7) . .
O2 C9 C10 116.1(7) . .
C8 C9 C10 124.7(7) . .
C11 C10 C15 114.3(7) . .
C11 C10 C9 124.3(7) . .
C15 C10 C9 121.4(7) . .
C12 C11 C10 124.2(8) . .
C12 C11 H11A 117.9 . .
C10 C11 H11A 117.9 . .
C11 C12 C13 120.8(7) . .
C11 C12 H12A 119.6 . .
C13 C12 H12A 119.6 . .
N2 C13 C14 121.5(8) . .
N2 C13 C12 121.8(7) . .
C14 C13 C12 116.6(7) . .
C15 C14 C13 120.8(7) . .
C15 C14 H14A 119.6 . .
C13 C14 H14A 119.6 . .
C14 C15 C10 123.4(7) . .
C14 C15 H15A 118.3 . .
C10 C15 H15A 118.3 . .
N1 C16 H16A 109.5 . .
N1 C16 H16B 109.5 . .
H16A C16 H16B 109.5 . .
N1 C16 H16C 109.5 . .
H16A C16 H16C 109.5 . .
H16B C16 H16C 109.5 . .
N1 C17 H17A 109.5 . .
N1 C17 H17B 109.5 . .
H17A C17 H17B 109.5 . .
N1 C17 H17C 109.5 . .
H17A C17 H17C 109.5 . .
H17B C17 H17C 109.5 . .
N2 C18 H18A 109.5 . .
N2 C18 H18B 109.5 . .
H18A C18 H18B 109.5 . .
N2 C18 H18C 109.4 . .
H18A C18 H18C 109.5 . .
H18B C18 H18C 109.5 . .
N2 C19 H19A 109.5 . .
N2 C19 H19B 109.5 . .
H19A C19 H19B 109.5 . .
N2 C19 H19C 109.5 . .
H19A C19 H19C 109.5 . .
H19B C19 H19C 109.5 . .
C25 C20 C21 117.5(8) . .
C25 C20 B1 120.5(8) . .
C21 C20 B1 121.7(7) . .
C22 C21 C20 122.6(8) . .
C22 C21 H21A 118.7 . .
C20 C21 H21A 118.7 . .
C21 C22 C23 120.1(9) . .
C21 C22 H22A 119.9 . .
C23 C22 H22A 119.9 . .
C24 C23 C22 118.1(10) . .
C24 C23 H23A 120.9 . .
C22 C23 H23A 120.9 . .
C23 C24 C25 122.0(9) . .
C23 C24 H24A 119.0 . .
C25 C24 H24A 119.0 . .
C20 C25 C24 119.5(9) . .
C20 C25 H25A 120.2 . .
C24 C25 H25A 120.2 . .
C31 C26 C27 112.0(7) . .
C31 C26 B1 123.8(7) . .
C27 C26 B1 124.2(8) . .
C28 C27 C26 126.5(8) . .
C28 C27 H27A 116.7 . .
C26 C27 H27A 116.7 . .
C29 C28 C27 117.8(9) . .
C29 C28 H28A 121.1 . .
C27 C28 H28A 121.1 . .
C28 C29 C30 120.3(9) . .
C28 C29 H29A 119.8 . .
C30 C29 H29A 119.8 . .
C29 C30 C31 119.7(9) . .
C29 C30 H30A 120.1 . .
C31 C30 H30A 120.1 . .
C26 C31 C30 123.6(8) . .
C26 C31 H31A 118.2 . .
C30 C31 H31A 118.2 . .
O4 B2 O3 107.5(5) . .
O4 B2 C51 107.4(7) . .
O3 B2 C51 108.0(6) . .
O4 B2 C57 108.6(6) . .
O3 B2 C57 108.9(6) . .
C51 B2 C57 116.2(6) . .
C38 O3 B2 119.8(6) . .
C40 O4 B2 121.6(6) . .
C34 N3 C47 120.8(8) . .
C34 N3 C48 122.3(8) . .
C47 N3 C48 116.7(8) . .
C44 N4 C49 122.7(8) . .
C44 N4 C50 120.2(8) . .
C49 N4 C50 117.0(8) . .
C33 C32 C37 123.0(7) . .
C33 C32 H32A 118.5 . .
C37 C32 H32A 118.5 . .
C32 C33 C34 120.9(8) . .
C32 C33 H33A 119.6 . .
C34 C33 H33A 119.6 . .
N3 C34 C35 120.9(8) . .
N3 C34 C33 122.0(8) . .
C35 C34 C33 117.0(8) . .
C34 C35 C36 121.9(8) . .
C34 C35 H35A 119.1 . .
C36 C35 H35A 119.1 . .
C35 C36 C37 121.3(8) . .
C35 C36 H36A 119.4 . .
C37 C36 H36A 119.4 . .
C32 C37 C36 115.9(7) . .
C32 C37 C38 120.3(6) . .
C36 C37 C38 123.8(7) . .
O3 C38 C39 120.2(6) . .
O3 C38 C37 114.1(7) . .
C39 C38 C37 125.7(6) . .
C38 C39 C40 120.9(6) . .
C38 C39 H39A 119.5 . .
C40 C39 H39A 119.5 . .
O4 C40 C39 119.9(6) . .
O4 C40 C41 114.4(6) . .
C39 C40 C41 125.7(6) . .
C46 C41 C42 115.8(7) . .
C46 C41 C40 120.0(6) . .
C42 C41 C40 124.2(7) . .
C43 C42 C41 122.3(8) . .
C43 C42 H42A 118.9 . .
C41 C42 H42A 118.8 . .
C44 C43 C42 119.6(8) . .
C44 C43 H43A 120.2 . .
C42 C43 H43A 120.2 . .
C43 C44 N4 121.5(8) . .
C43 C44 C45 118.6(9) . .
N4 C44 C45 119.8(9) . .
C46 C45 C44 119.7(8) . .
C46 C45 H45A 120.2 . .
C44 C45 H45A 120.2 . .
C45 C46 C41 123.9(7) . .
C45 C46 H46A 118.0 . .
C41 C46 H46A 118.0 . .
N3 C47 H47A 109.5 . .
N3 C47 H47B 109.5 . .
H47A C47 H47B 109.5 . .
N3 C47 H47C 109.5 . .
H47A C47 H47C 109.5 . .
H47B C47 H47C 109.5 . .
N3 C48 H48A 109.5 . .
N3 C48 H48B 109.5 . .
H48A C48 H48B 109.5 . .
N3 C48 H48C 109.5 . .
H48A C48 H48C 109.5 . .
H48B C48 H48C 109.5 . .
N4 C49 H49A 109.5 . .
N4 C49 H49B 109.5 . .
H49A C49 H49B 109.5 . .
N4 C49 H49C 109.5 . .
H49A C49 H49C 109.5 . .
H49B C49 H49C 109.5 . .
N4 C50 H50A 109.5 . .
N4 C50 H50B 109.5 . .
H50A C50 H50B 109.5 . .
N4 C50 H50C 109.5 . .
H50A C50 H50C 109.5 . .
H50B C50 H50C 109.5 . .
C52 C51 C56 114.2(8) . .
C52 C51 B2 121.7(8) . .
C56 C51 B2 124.1(7) . .
C53 C52 C51 123.6(9) . .
C53 C52 H52A 118.2 . .
C51 C52 H52A 118.2 . .
C54 C53 C52 120.5(9) . .
C54 C53 H53A 119.8 . .
C52 C53 H53A 119.8 . .
C55 C54 C53 119.3(9) . .
C55 C54 H54A 120.4 . .
C53 C54 H54A 120.3 . .
C54 C55 C56 120.9(8) . .
C54 C55 H55A 119.5 . .
C56 C55 H55A 119.5 . .
C55 C56 C51 121.5(8) . .
C55 C56 H56A 119.2 . .
C51 C56 H56A 119.2 . .
C62 C57 C58 114.5(7) . .
C62 C57 B2 123.9(7) . .
C58 C57 B2 121.6(8) . .
C57 C58 C59 122.6(10) . .
C57 C58 H58A 118.7 . .
C59 C58 H58A 118.7 . .
C60 C59 C58 120.6(11) . .
C60 C59 H59A 119.7 . .
C58 C59 H59A 119.7 . .
C61 C60 C59 118.7(12) . .
C61 C60 H60A 120.6 . .
C59 C60 H60A 120.6 . .
C60 C61 C62 119.6(11) . .
C60 C61 H61A 120.2 . .
C62 C61 H61A 120.2 . .
C57 C62 C61 123.9(8) . .
C57 C62 H62A 118.1 . .
C61 C62 H62A 118.1 . .
O6 B3 O5 107.5(5) . .
O6 B3 C88 109.2(7) . .
O5 B3 C88 108.8(7) . .
O6 B3 C82 107.8(7) . .
O5 B3 C82 107.4(7) . .
C88 B3 C82 115.8(6) . .
C69 O5 B3 121.3(6) . .
C71 O6 B3 120.6(6) . .
C65 N5 C79 122.1(7) . .
C65 N5 C78 120.6(6) . .
C79 N5 C78 116.6(6) . .
C75 N6 C80 121.8(7) . .
C75 N6 C81 120.1(7) . .
C80 N6 C81 117.4(8) . .
C64 C63 C68 121.7(6) . .
C64 C63 H63A 119.1 . .
C68 C63 H63A 119.1 . .
C63 C64 C65 121.1(7) . .
C63 C64 H64A 119.5 . .
C65 C64 H64A 119.5 . .
N5 C65 C66 120.8(7) . .
N5 C65 C64 121.8(7) . .
C66 C65 C64 117.4(7) . .
C65 C66 C67 121.6(7) . .
C65 C66 H66A 119.2 . .
C67 C66 H66A 119.2 . .
C66 C67 C68 120.7(7) . .
C66 C67 H67A 119.7 . .
C68 C67 H67A 119.7 . .
C63 C68 C67 117.5(7) . .
C63 C68 C69 120.1(6) . .
C67 C68 C69 122.4(6) . .
O5 C69 C70 119.6(7) . .
O5 C69 C68 114.8(6) . .
C70 C69 C68 125.5(6) . .
C71 C70 C69 122.7(6) . .
C71 C70 H70A 118.6 . .
C69 C70 H70A 118.7 . .
O6 C71 C70 119.9(7) . .
O6 C71 C72 113.2(6) . .
C70 C71 C72 126.8(6) . .
C77 C72 C73 115.5(7) . .
C77 C72 C71 122.0(6) . .
C73 C72 C71 122.5(6) . .
C74 C73 C72 121.8(7) . .
C74 C73 H73A 119.1 . .
C72 C73 H73A 119.1 . .
C73 C74 C75 120.6(8) . .
C73 C74 H74A 119.7 . .
C75 C74 H74A 119.7 . .
C74 C75 N6 121.8(8) . .
C74 C75 C76 119.2(8) . .
N6 C75 C76 118.8(7) . .
C77 C76 C75 118.4(7) . .
C77 C76 H76A 120.8 . .
C75 C76 H76A 120.8 . .
C76 C77 C72 124.5(7) . .
C76 C77 H77A 117.8 . .
C72 C77 H77A 117.8 . .
N5 C78 H78A 109.5 . .
N5 C78 H78B 109.5 . .
H78A C78 H78B 109.5 . .
N5 C78 H78C 109.5 . .
H78A C78 H78C 109.5 . .
H78B C78 H78C 109.5 . .
N5 C79 H79A 109.5 . .
N5 C79 H79B 109.5 . .
H79A C79 H79B 109.5 . .
N5 C79 H79C 109.5 . .
H79A C79 H79C 109.5 . .
H79B C79 H79C 109.5 . .
N6 C80 H80A 109.5 . .
N6 C80 H80B 109.5 . .
H80A C80 H80B 109.5 . .
N6 C80 H80C 109.5 . .
H80A C80 H80C 109.5 . .
H80B C80 H80C 109.5 . .
N6 C81 H81A 109.5 . .
N6 C81 H81B 109.5 . .
H81A C81 H81B 109.5 . .
N6 C81 H81C 109.5 . .
H81A C81 H81C 109.5 . .
H81B C81 H81C 109.5 . .
C83 C82 C87 120.0 . .
C83 C82 B3 120.6(5) . .
C87 C82 B3 119.3(5) . .
C84 C83 C82 120.0 . .
C84 C83 H83 120.0 . .
C82 C83 H83 120.0 . .
C83 C84 C85 120.0 . .
C83 C84 H84 120.0 . .
C85 C84 H84 120.0 . .
C86 C85 C84 120.0 . .
C86 C85 H85 120.0 . .
C84 C85 H85 120.0 . .
C85 C86 C87 120.0 . .
C85 C86 H86 120.0 . .
C87 C86 H86 120.0 . .
C86 C87 C82 120.0 . .
C86 C87 H87 120.0 . .
C82 C87 H87 120.0 . .
C93 C88 C89 115.8(9) . .
C93 C88 B3 120.7(8) . .
C89 C88 B3 123.5(9) . .
C90 C89 C88 122.0(12) . .
C90 C89 H89A 119.0 . .
C88 C89 H89A 119.0 . .
C91 C90 C89 121.4(15) . .
C91 C90 H90A 119.3 . .
C89 C90 H90A 119.3 . .
C90 C91 C92 119.2(17) . .
C90 C91 H91A 120.4 . .
C92 C91 H91A 120.4 . .
C91 C92 C93 118.4(14) . .
C91 C92 H92A 120.8 . .
C93 C92 H92A 120.8 . .
C88 C93 C92 123.2(10) . .
C88 C93 H93A 118.4 . .
C92 C93 H93A 118.4 . .

loop_
_geom_bond_atom_site_label_1
_geom_bond_atom_site_label_2
_geom_bond_distance
_geom_bond_site_symmetry_2
B1 O1 1.508(9) .
B1 O2 1.514(9) .
B1 C26 1.574(10) .
B1 C20 1.617(11) .
O1 C7 1.312(7) .
O2 C9 1.309(7) .
N1 C3 1.349(10) .
N1 C17 1.444(8) .
N1 C16 1.452(10) .
N2 C13 1.350(9) .
N2 C19 1.443(9) .
N2 C18 1.445(8) .
C1 C2 1.370(10) .
C1 C6 1.401(9) .
C1 H1A 0.9300 .
C2 C3 1.392(10) .
C2 H2A 0.9300 .
C3 C4 1.391(10) .
C4 C5 1.371(9) .
C4 H4A 0.9300 .
C5 C6 1.378(9) .
C5 H5A 0.9300 .
C6 C7 1.434(9) .
C7 C8 1.376(9) .
C8 C9 1.377(9) .
C8 H8A 0.9300 .
C9 C10 1.433(9) .
C10 C11 1.392(9) .
C10 C15 1.411(9) .
C11 C12 1.342(9) .
C11 H11A 0.9300 .
C12 C13 1.420(10) .
C12 H12A 0.9300 .
C13 C14 1.398(9) .
C14 C15 1.360(9) .
C14 H14A 0.9300 .
C15 H15A 0.9300 .
C16 H16A 0.9600 .
C16 H16B 0.9600 .
C16 H16C 0.9600 .
C17 H17A 0.9600 .
C17 H17B 0.9600 .
C17 H17C 0.9600 .
C18 H18A 0.9600 .
C18 H18B 0.9600 .
C18 H18C 0.9600 .
C19 H19A 0.9600 .
C19 H19B 0.9600 .
C19 H19C 0.9600 .
C20 C25 1.370(10) .
C20 C21 1.379(10) .
C21 C22 1.372(11) .
C21 H21A 0.9300 .
C22 C23 1.375(12) .
C22 H22A 0.9300 .
C23 C24 1.354(12) .
C23 H23A 0.9300 .
C24 C25 1.411(11) .
C24 H24A 0.9300 .
C25 H25A 0.9300 .
C26 C31 1.384(9) .
C26 C27 1.383(9) .
C27 C28 1.380(10) .
C27 H27A 0.9300 .
C28 C29 1.336(11) .
C28 H28A 0.9300 .
C29 C30 1.367(10) .
C29 H29A 0.9300 .
C30 C31 1.384(10) .
C30 H30A 0.9300 .
C31 H31A 0.9300 .
B2 O4 1.500(9) .
B2 O3 1.523(8) .
B2 C51 1.564(11) .
B2 C57 1.610(11) .
O3 C38 1.323(7) .
O4 C40 1.302(7) .
N3 C34 1.356(9) .
N3 C47 1.432(10) .
N3 C48 1.449(9) .
N4 C44 1.383(10) .
N4 C49 1.444(10) .
N4 C50 1.476(10) .
C32 C33 1.379(9) .
C32 C37 1.383(9) .
C32 H32A 0.9300 .
C33 C34 1.391(10) .
C33 H33A 0.9300 .
C34 C35 1.384(10) .
C35 C36 1.387(10) .
C35 H35A 0.9300 .
C36 C37 1.402(8) .
C36 H36A 0.9300 .
C37 C38 1.444(9) .
C38 C39 1.381(9) .
C39 C40 1.384(8) .
C39 H39A 0.9300 .
C40 C41 1.455(9) .
C41 C46 1.365(9) .
C41 C42 1.389(9) .
C42 C43 1.385(10) .
C42 H42A 0.9300 .
C43 C44 1.378(11) .
C43 H43A 0.9300 .
C44 C45 1.392(10) .
C45 C46 1.356(10) .
C45 H45A 0.9300 .
C46 H46A 0.9300 .
C47 H47A 0.9600 .
C47 H47B 0.9600 .
C47 H47C 0.9600 .
C48 H48A 0.9600 .
C48 H48B 0.9600 .
C48 H48C 0.9600 .
C49 H49A 0.9600 .
C49 H49B 0.9600 .
C49 H49C 0.9600 .
C50 H50A 0.9600 .
C50 H50B 0.9600 .
C50 H50C 0.9600 .
C51 C52 1.382(10) .
C51 C56 1.424(10) .
C52 C53 1.378(11) .
C52 H52A 0.9300 .
C53 C54 1.354(11) .
C53 H53A 0.9300 .
C54 C55 1.356(12) .
C54 H54A 0.9300 .
C55 C56 1.388(10) .
C55 H55A 0.9300 .
C56 H56A 0.9300 .
C57 C62 1.366(10) .
C57 C58 1.379(9) .
C58 C59 1.382(12) .
C58 H58A 0.9300 .
C59 C60 1.371(14) .
C59 H59A 0.9300 .
C60 C61 1.342(14) .
C60 H60A 0.9300 .
C61 C62 1.400(11) .
C61 H61A 0.9300 .
C62 H62A 0.9300 .
B3 O6 1.504(9) .
B3 O5 1.533(9) .
B3 C88 1.596(12) .
B3 C82 1.589(11) .
O5 C69 1.302(7) .
O6 C71 1.326(7) .
N5 C65 1.360(9) .
N5 C79 1.455(8) .
N5 C78 1.473(8) .
N6 C75 1.384(9) .
N6 C80 1.438(10) .
N6 C81 1.448(9) .
C63 C64 1.375(9) .
C63 C68 1.381(8) .
C63 H63A 0.9300 .
C64 C65 1.393(9) .
C64 H64A 0.9300 .
C65 C66 1.383(9) .
C66 C67 1.384(9) .
C66 H66A 0.9300 .
C67 C68 1.395(8) .
C67 H67A 0.9300 .
C68 C69 1.432(9) .
C69 C70 1.373(8) .
C70 C71 1.358(9) .
C70 H70A 0.9300 .
C71 C72 1.452(9) .
C72 C77 1.378(9) .
C72 C73 1.414(8) .
C73 C74 1.364(9) .
C73 H73A 0.9300 .
C74 C75 1.376(10) .
C74 H74A 0.9300 .
C75 C76 1.409(9) .
C76 C77 1.358(9) .
C76 H76A 0.9300 .
C77 H77A 0.9300 .
C78 H78A 0.9600 .
C78 H78B 0.9600 .
C78 H78C 0.9600 .
C79 H79A 0.9600 .
C79 H79B 0.9600 .
C79 H79C 0.9600 .
C80 H80A 0.9600 .
C80 H80B 0.9600 .
C80 H80C 0.9600 .
C81 H81A 0.9600 .
C81 H81B 0.9600 .
C81 H81C 0.9600 .
C82 C83 1.3900 .
C82 C87 1.3900 .
C83 C84 1.3900 .
C83 H83 0.9300 .
C84 C85 1.3900 .
C84 H84 0.9300 .
C85 C86 1.3900 .
C85 H85 0.9300 .
C86 C87 1.3900 .
C86 H86 0.9300 .
C87 H87 0.9300 .
C88 C93 1.378(11) .
C88 C89 1.396(10) .
C89 C90 1.368(14) .
C89 H89A 0.9300 .
C90 C91 1.360(17) .
C90 H90A 0.9300 .
C91 C92 1.393(18) .
C91 H91A 0.9300 .
C92 C93 1.400(13) .
C92 H92A 0.9300 .
C93 H93A 0.9300 .
